data_1564929
loop_
_publ_author_name
'Albalad, jorge'
'Peralta, Ricardo'
'Huxley, Michael'
'Tsoukatos, Steven'
'Shi, Zhaolin'
'Zhang, Yue-Biao'
'Evans, Jack D.'
'Sumby, Christopher J.'
'Doonan, Christian J.'

_publ_section_title
;
 Coordination Modulated On-Off Switching of Flexibility in a Metal-organic
 Framework
;
_journal_name_full 'Chemical Science'
_journal_paper_doi 10.1039/D1SC04712D
_journal_year 2021
_chemical_formula_moiety 'C75 H66 Cl Cu Mn3 N12 O12, 2(C7 H8)'
_chemical_formula_sum 'C89 H82 Cl Cu Mn3 N12 O12'
_chemical_formula_weight 1775.47
_space_group_crystal_system monoclinic
_space_group_IT_number 11
_space_group_name_Hall '-P 2yb'
_space_group_name_H-M_alt 'P 1 21/m 1'
_atom_sites_solution_hydrogens geom
_atom_sites_solution_primary dual
_audit_creation_date 2021-02-27
_audit_creation_method
;
Olex2 1.3
(compiled 2020.11.12 svn.r5f609507 for OlexSys, GUI svn.r6272)
;
_audit_update_record
;
2021-07-30 deposited with the CCDC.	2021-10-11 downloaded from the CCDC.
;
_cell_angle_alpha 90
_cell_angle_beta 94.014(4)
_cell_angle_gamma 90
_cell_formula_units_Z 2
_cell_length_a 12.3865(6)
_cell_length_b 33.158(2)
_cell_length_c 13.0706(6)
_cell_measurement_reflns_used 3961
_cell_measurement_temperature 150(2)
_cell_measurement_theta_max 21.7000
_cell_measurement_theta_min 3.5020
_cell_volume 5355.1(5)
_computing_cell_refinement 'CrysAlisPro 1.171.38.46 (Rigaku OD, 2015)'
_computing_data_collection 'CrysAlisPro 1.171.38.46 (Rigaku OD, 2015)'
_computing_data_reduction 'CrysAlisPro 1.171.38.46 (Rigaku OD, 2015)'
_computing_molecular_graphics 'Olex2 1.3 (Dolomanov et al., 2009)'
_computing_publication_material 'Olex2 1.3 (Dolomanov et al., 2009)'
_computing_structure_refinement 'SHELXL 2018/3 (Sheldrick, 2015)'
_computing_structure_solution 'SHELXT  (Sheldrick, 2015)'
_diffrn_ambient_environment N~2~
_diffrn_ambient_temperature 150(2)
_diffrn_detector 'CCD plate'
_diffrn_detector_area_resol_mean 16.1695
_diffrn_detector_type Eos
_diffrn_measured_fraction_theta_full 0.996
_diffrn_measured_fraction_theta_max 0.894
_diffrn_measurement_details
;
List of Runs (angles in degrees, time in seconds):

  # Type    Start    End  Width  t~exp~   \w     \q     \k     \f   Frames
#--------------------------------------------------------------------------
  1  \w    -11.00  89.00   1.00  110.00    --   18.87  77.00 120.00  100
  2  \w    -50.00  40.00   1.00  110.00    --   18.87 -57.00 -30.00   90
  3  \w    -11.00  89.00   1.00  110.00    --   18.87  77.00   0.00  100
  4  \w     35.00  95.00   1.00  110.00    --   18.87 178.00-120.00   60
  5  \w    -25.00  22.00   1.00  110.00    --  -19.50 -99.00-120.00   47
  6  \w    -41.00  49.00   1.00  110.00    --  -19.50  57.00 -90.00   90
  7  \w    -45.00  53.00   1.00  110.00    --  -19.50  37.00  90.00   98
;
_diffrn_measurement_device 'four-circle diffractometer'
_diffrn_measurement_device_type 'Xcalibur, Eos'
_diffrn_measurement_method '\w scans'
_diffrn_orient_matrix_type 'CrysAlisPro convention (1999,Acta A55,543-557)'
_diffrn_orient_matrix_UB_11 -0.0155487000
_diffrn_orient_matrix_UB_12 0.0201698000
_diffrn_orient_matrix_UB_13 -0.0116153000
_diffrn_orient_matrix_UB_21 -0.0056496000
_diffrn_orient_matrix_UB_22 -0.0049069000
_diffrn_orient_matrix_UB_23 -0.0529360000
_diffrn_orient_matrix_UB_31 -0.0549504000
_diffrn_orient_matrix_UB_32 -0.0051840000
_diffrn_orient_matrix_UB_33 0.0047736000
_diffrn_radiation_monochromator graphite
_diffrn_radiation_probe x-ray
_diffrn_radiation_type 'Mo K\a'
_diffrn_radiation_wavelength 0.71073
_diffrn_reflns_av_R_equivalents 0.1769
_diffrn_reflns_av_unetI/netI 0.2280
_diffrn_reflns_Laue_measured_fraction_full 0.996
_diffrn_reflns_Laue_measured_fraction_max 0.894
_diffrn_reflns_limit_h_max 16
_diffrn_reflns_limit_h_min -16
_diffrn_reflns_limit_k_max 44
_diffrn_reflns_limit_k_min -44
_diffrn_reflns_limit_l_max 17
_diffrn_reflns_limit_l_min -17
_diffrn_reflns_number 63186
_diffrn_reflns_point_group_measured_fraction_full 0.996
_diffrn_reflns_point_group_measured_fraction_max 0.894
_diffrn_reflns_theta_full 27.000
_diffrn_reflns_theta_max 29.383
_diffrn_reflns_theta_min 3.354
_diffrn_source 'fine-focus sealed X-ray tube'
_diffrn_source_type 'Enhance (Mo) X-ray Source'
_exptl_absorpt_coefficient_mu 0.621
_exptl_absorpt_correction_T_max 1.00000
_exptl_absorpt_correction_T_min 0.75811
_exptl_absorpt_correction_type multi-scan
_exptl_absorpt_process_details
;
CrysAlisPro 1.171.38.46 (Rigaku Oxford Diffraction, 2015)
Empirical absorption correction using spherical harmonics,
 implemented in SCALE3 ABSPACK scaling algorithm.
;
_exptl_crystal_colour 'clear yellowish colourless'
_exptl_crystal_colour_lustre clear
_exptl_crystal_colour_modifier yellowish
_exptl_crystal_colour_primary colourless
_exptl_crystal_density_diffrn 1.101
_exptl_crystal_description plate
_exptl_crystal_F_000 1834
_exptl_crystal_size_max 0.3
_exptl_crystal_size_mid 0.15
_exptl_crystal_size_min 0.05
_refine_diff_density_max 1.451
_refine_diff_density_min -1.599
_refine_diff_density_rms 0.122
_refine_ls_extinction_method none
_refine_ls_goodness_of_fit_ref 1.019
_refine_ls_hydrogen_treatment constr
_refine_ls_matrix_type full
_refine_ls_number_parameters 544
_refine_ls_number_reflns 13398
_refine_ls_number_restraints 169
_refine_ls_restrained_S_all 1.017
_refine_ls_R_factor_all 0.1897
_refine_ls_R_factor_gt 0.0999
_refine_ls_shift/su_max 0.000
_refine_ls_shift/su_mean 0.000
_refine_ls_structure_factor_coef Fsqd
_refine_ls_weighting_details 'w=1/[\s^2^(Fo^2^)+(0.1351P)^2^] where P=(Fo^2^+2Fc^2^)/3'
_refine_ls_weighting_scheme calc
_refine_ls_wR_factor_gt 0.2585
_refine_ls_wR_factor_ref 0.3044
_reflns_Friedel_coverage 0.000
_reflns_number_gt 6039
_reflns_number_total 13398
_reflns_threshold_expression 'I > 2\s(I)'
_cod_data_source_file d1sc04712d2.cif
_cod_data_source_block cucl_tol_(good)
_cod_database_code 1564929
_shelx_shelxl_version_number 2018/3
_chemical_oxdiff_formula C25H30N4O4Mn3Cu1
_shelx_space_group_comment
;
The symmetry employed for this shelxl refinement is uniquely defined
by the following loop, which should always be used as a source of
symmetry information in preference to the above space-group names.
They are only intended as comments.
;
_reflns_odcompleteness_completeness 99.76
_reflns_odcompleteness_iscentric 1
_reflns_odcompleteness_theta 26.32
_olex2_refinement_description
;
1. Fixed Uiso
 At 1.2 times of:
  All C(H) groups, All C(H,H) groups
 At 1.5 times of:
  All C(H,H,H) groups
2. Restrained distances
 C81-C87
 1.5 with sigma of 0.02
3. Uiso/Uaniso restraints and constraints
C81 \\sim C82 \\sim C83 \\sim C84 \\sim C85 \\sim C86 \\sim C87: within 2A with
sigma of 0.04 and sigma for terminal atoms of 0.08 within 2A
C51 \\sim N61 \\sim N62 \\sim C63 \\sim C64 \\sim C65: within 2A with sigma of
0.04 and sigma for terminal atoms of 0.08 within 2A
Uanis(C51) \\sim Ueq: with sigma of 0.1 and sigma for terminal atoms of 0.2
4. Rigid body (RIGU) restrains
 C81, C82, C83, C84, C85, C86, C87
 with sigma for 1-2 distances of 0.004 and sigma for 1-3 distances of 0.004
 C51, N61, N62, C63, C64, C65
 with sigma for 1-2 distances of 0.004 and sigma for 1-3 distances of 0.004
5.a Secondary CH2 refined with riding coordinates:
 C1(H1A,H1B), C51(H51A,H51B)
5.b Me refined with riding coordinates:
 C87(H87A,H87B,H87C)
5.c Aromatic/amide H refined with riding coordinates:
 C22(H22), C23(H23), C25(H25), C26(H26), C42(H42), C43(H43), C45(H45),
 C46(H46), C72(H72), C73(H73), C75(H75), C76(H76), C82(H82), C83(H83), C84(H84),
  C85(H85), C86(H86)
5.d Idealised Me refined as rotating group:
 C16(H16A,H16B,H16C), C17(H17A,H17B,H17C), C36(H36A,H36B,H36C), C37(H37A,H37B,
 H37C), C66(H66A,H66B,H66C), C67(H67A,H67B,H67C)
;
_smtbx_masks_special_details
;
A solvent mask was calculated and 100 electrons were 
found in a volume of 1794\%A^3^ in 2 voids per unit cell. 
This is consistent with the presence of 
2[C7H8], 2[C7H8] per Asymmetric Unit 
which account for 400 electrons 
per unit cell.
;
_smtbx_masks_void_probe_radius 1.2
_smtbx_masks_void_truncation_radius 1.2
_olex2_submission_special_instructions 'No special instructions were received'
_oxdiff_exptl_absorpt_empirical_details
;
Empirical correction (ABSPACK) includes:
- Absorption correction using spherical harmonics
- Frame scaling
;
_oxdiff_exptl_absorpt_empirical_full_max 1.161
_oxdiff_exptl_absorpt_empirical_full_min 0.858

loop_
_space_group_symop_operation_xyz
'x, y, z'
'-x, y+1/2, -z'
'-x, -y, -z'
'x, -y-1/2, z'

loop_
_atom_site_label
_atom_site_type_symbol
_atom_site_fract_x
_atom_site_fract_y
_atom_site_fract_z
_atom_site_U_iso_or_equiv
_atom_site_adp_type
_atom_site_occupancy
_atom_site_site_symmetry_order
_atom_site_calc_flag
_atom_site_refinement_flags_posn
_atom_site_refinement_flags_adp
_atom_site_refinement_flags_occupancy
_atom_site_disorder_assembly
_atom_site_disorder_group
Mn1 Mn 0.19985(6) 0.06995(3) 0.60275(6) 0.0162(2) Uani 1 1 d . . . . .
Cl1 Cl 0.5973(3) -0.250000 1.1235(2) 0.0580(9) Uani 1 2 d S T P . .
C1 C 0.2834(4) 0.15073(18) 0.7334(4) 0.0199(13) Uani 1 1 d . . . . .
H1A H 0.304680 0.176562 0.767006 0.024 Uiso 1 1 calc R U . . .
H1B H 0.226114 0.156499 0.678679 0.024 Uiso 1 1 calc R U . . .
Mn2 Mn 0.000000 0.000000 0.500000 0.0167(3) Uani 1 2 d S . P . .
Cu3 Cu 0.57499(12) -0.250000 0.95478(11) 0.0536(4) Uani 1 2 d S T P . .
N11 N 0.2414(4) 0.12408(14) 0.8075(3) 0.0173(10) Uani 1 1 d . . . . .
N12 N 0.2094(4) 0.08627(15) 0.7777(3) 0.0190(11) Uani 1 1 d . . . . .
C13 C 0.1780(5) 0.06834(18) 0.8620(4) 0.0215(13) Uani 1 1 d . . . . .
C14 C 0.1932(5) 0.09400(18) 0.9474(4) 0.0209(13) Uani 1 1 d . . . . .
C15 C 0.2315(5) 0.1301(2) 0.9080(4) 0.0267(15) Uani 1 1 d . . . . .
C16 C 0.1395(6) 0.0262(2) 0.8580(5) 0.0403(19) Uani 1 1 d . . . . .
H16A H 0.061469 0.025821 0.839229 0.060 Uiso 1 1 calc R U . . .
H16B H 0.153825 0.013656 0.925455 0.060 Uiso 1 1 calc R U . . .
H16C H 0.177431 0.011269 0.806786 0.060 Uiso 1 1 calc R U . . .
C17 C 0.2464(7) 0.1718(2) 0.9553(5) 0.050(2) Uani 1 1 d . . . . .
H17A H 0.320361 0.174423 0.986546 0.075 Uiso 1 1 calc R U . . .
H17B H 0.194773 0.175542 1.008012 0.075 Uiso 1 1 calc R U . . .
H17C H 0.233782 0.192357 0.901919 0.075 Uiso 1 1 calc R U . . .
C21 C 0.1771(5) 0.08600(19) 1.0559(4) 0.0225(14) Uani 1 1 d . . . . .
C22 C 0.0938(5) 0.0630(2) 1.0876(4) 0.0282(16) Uani 1 1 d . . . . .
H22 H 0.041050 0.052952 1.037849 0.034 Uiso 1 1 calc R U . . .
C23 C 0.0844(5) 0.05403(19) 1.1891(4) 0.0266(15) Uani 1 1 d . . . . .
H23 H 0.026395 0.037552 1.208323 0.032 Uiso 1 1 calc R U . . .
C24 C 0.1592(5) 0.0689(2) 1.2641(4) 0.0240(14) Uani 1 1 d . . . . .
C25 C 0.2424(6) 0.0931(3) 1.2335(5) 0.047(2) Uani 1 1 d . . . . .
H25 H 0.293093 0.104363 1.283485 0.056 Uiso 1 1 calc R U . . .
C26 C 0.2521(5) 0.1010(2) 1.1303(5) 0.042(2) Uani 1 1 d . . . . .
H26 H 0.310828 0.116868 1.110256 0.050 Uiso 1 1 calc R U . . .
C27 C 0.1489(5) 0.0588(2) 1.3747(5) 0.0256(15) Uani 1 1 d . . . . .
O28 O 0.0899(4) 0.02968(15) 1.3923(3) 0.0393(12) Uani 1 1 d . . . . .
O29 O 0.2018(3) 0.07927(16) 1.4415(3) 0.0359(13) Uani 1 1 d . . . . .
N31 N 0.3776(4) 0.13308(15) 0.6875(3) 0.0181(11) Uani 1 1 d . . . . .
N32 N 0.3572(4) 0.10353(16) 0.6148(3) 0.0215(11) Uani 1 1 d . . . . .
C33 C 0.4535(4) 0.08990(18) 0.5927(4) 0.0192(13) Uani 1 1 d . . . . .
C34 C 0.5367(4) 0.11053(18) 0.6495(4) 0.0185(13) Uani 1 1 d . . . . .
C35 C 0.4852(4) 0.13692(18) 0.7100(4) 0.0219(13) Uani 1 1 d . . . . .
C36 C 0.4633(5) 0.0564(2) 0.5147(5) 0.0318(16) Uani 1 1 d . . . . .
H36A H 0.457845 0.030200 0.548617 0.048 Uiso 1 1 calc R U . . .
H36B H 0.533412 0.058440 0.484668 0.048 Uiso 1 1 calc R U . . .
H36C H 0.404973 0.058960 0.460437 0.048 Uiso 1 1 calc R U . . .
C37 C 0.5322(5) 0.1652(2) 0.7905(6) 0.048(2) Uani 1 1 d . . . . .
H37A H 0.559999 0.189247 0.757621 0.073 Uiso 1 1 calc R U . . .
H37B H 0.591456 0.151733 0.830771 0.073 Uiso 1 1 calc R U . . .
H37C H 0.476014 0.173044 0.835704 0.073 Uiso 1 1 calc R U . . .
C41 C 0.6545(4) 0.10540(19) 0.6459(4) 0.0209(13) Uani 1 1 d . . . . .
C42 C 0.7228(4) 0.13817(19) 0.6345(5) 0.0256(14) Uani 1 1 d . . . . .
H42 H 0.693520 0.164652 0.631882 0.031 Uiso 1 1 calc R U . . .
C43 C 0.8342(5) 0.1327(2) 0.6267(5) 0.0272(15) Uani 1 1 d . . . . .
H43 H 0.879774 0.155416 0.618677 0.033 Uiso 1 1 calc R U . . .
C44 C 0.8773(4) 0.09458(19) 0.6308(4) 0.0207(13) Uani 1 1 d . . . . .
C45 C 0.8112(4) 0.06156(19) 0.6452(4) 0.0232(14) Uani 1 1 d . . . . .
H45 H 0.841771 0.035297 0.650132 0.028 Uiso 1 1 calc R U . . .
C46 C 0.7013(5) 0.0666(2) 0.6525(4) 0.0248(14) Uani 1 1 d . . . . .
H46 H 0.656858 0.043746 0.662008 0.030 Uiso 1 1 calc R U . . .
C47 C 0.9939(5) 0.0883(2) 0.6159(4) 0.0219(14) Uani 1 1 d . . . . .
O48 O 1.0567(3) 0.11768(13) 0.6112(3) 0.0264(10) Uani 1 1 d . . . . .
O49 O 1.0288(3) 0.05209(14) 0.6094(3) 0.0218(10) Uani 1 1 d . . . . .
C51 C 0.6588(12) -0.250000 0.7306(10) 0.071(4) Uani 1 2 d S TU P . .
H51A H 0.677024 -0.250000 0.658059 0.085 Uiso 1 2 calc R U P . .
H51B H 0.727075 -0.250000 0.774756 0.085 Uiso 1 2 calc R U P . .
N61 N 0.5927(6) -0.21302(19) 0.7523(5) 0.0523(18) Uani 1 1 d . U . . .
N62 N 0.5614(5) -0.20777(18) 0.8466(4) 0.0416(15) Uani 1 1 d . U . . .
C63 C 0.4992(6) -0.1743(3) 0.8415(5) 0.048(2) Uani 1 1 d . U . . .
C64 C 0.4900(5) -0.15844(19) 0.7450(5) 0.0296(14) Uani 1 1 d . U . . .
C65 C 0.5476(7) -0.1829(2) 0.6871(6) 0.050(2) Uani 1 1 d . U . . .
C66 C 0.4549(9) -0.1557(3) 0.9368(7) 0.079(3) Uani 1 1 d . . . . .
H66A H 0.375670 -0.157303 0.931219 0.119 Uiso 1 1 calc R U . . .
H66B H 0.477284 -0.127435 0.942666 0.119 Uiso 1 1 calc R U . . .
H66C H 0.483178 -0.170553 0.997783 0.119 Uiso 1 1 calc R U . . .
C67 C 0.5655(9) -0.1825(3) 0.5729(7) 0.087(4) Uani 1 1 d . . . . .
H67A H 0.499414 -0.173236 0.534340 0.131 Uiso 1 1 calc R U . . .
H67B H 0.583230 -0.209787 0.550632 0.131 Uiso 1 1 calc R U . . .
H67C H 0.625274 -0.164219 0.560340 0.131 Uiso 1 1 calc R U . . .
C71 C 0.4244(5) -0.12252(19) 0.7105(5) 0.0313(16) Uani 1 1 d . . . . .
C72 C 0.4474(5) -0.0849(2) 0.7518(5) 0.0324(16) Uani 1 1 d . . . . .
H72 H 0.505886 -0.081611 0.802138 0.039 Uiso 1 1 calc R U . . .
C73 C 0.3854(5) -0.0520(2) 0.7199(5) 0.0297(16) Uani 1 1 d . . . . .
H73 H 0.403561 -0.026046 0.746339 0.036 Uiso 1 1 calc R U . . .
C74 C 0.2979(5) -0.05638(19) 0.6505(5) 0.0241(14) Uani 1 1 d . . . . .
C75 C 0.2739(5) -0.0948(2) 0.6126(5) 0.0339(17) Uani 1 1 d . . . . .
H75 H 0.212104 -0.098363 0.566243 0.041 Uiso 1 1 calc R U . . .
C76 C 0.3365(5) -0.1275(2) 0.6398(5) 0.0325(16) Uani 1 1 d . . . . .
H76 H 0.320144 -0.153223 0.610860 0.039 Uiso 1 1 calc R U . . .
C77 C 0.2293(5) -0.0207(2) 0.6155(4) 0.0245(14) Uani 1 1 d . . . . .
O78 O 0.2675(3) 0.01352(13) 0.6329(3) 0.0246(10) Uani 1 1 d . . . . .
O79 O 0.1381(3) -0.02861(14) 0.5709(3) 0.0358(12) Uani 1 1 d . . . . .
C81 C 0.8846(11) 0.1311(5) 0.0959(10) 0.114(4) Uani 1 1 d D U . . .
C82 C 0.8108(9) 0.1002(4) 0.1088(8) 0.087(3) Uani 1 1 d . U . . .
H82 H 0.786716 0.095191 0.175013 0.105 Uiso 1 1 calc R U . . .
C83 C 0.7738(9) 0.0779(4) 0.0308(10) 0.095(3) Uani 1 1 d . U . . .
H83 H 0.724340 0.056740 0.042306 0.114 Uiso 1 1 calc R U . . .
C84 C 0.8024(12) 0.0839(6) -0.0600(12) 0.131(5) Uani 1 1 d . U . . .
H84 H 0.771379 0.066766 -0.112408 0.158 Uiso 1 1 calc R U . . .
C85 C 0.8671(13) 0.1100(6) -0.0862(10) 0.144(6) Uani 1 1 d . U . . .
H85 H 0.884864 0.112490 -0.155454 0.172 Uiso 1 1 calc R U . . .
C86 C 0.9161(11) 0.1376(5) -0.0039(12) 0.131(5) Uani 1 1 d . U . . .
H86 H 0.965788 0.158226 -0.018721 0.158 Uiso 1 1 calc R U . . .
C87 C 0.9411(17) 0.1534(6) 0.1833(16) 0.243(10) Uani 1 1 d D U . . .
H87A H 0.910037 0.145629 0.247408 0.364 Uiso 1 1 calc R U . . .
H87B H 1.018344 0.146668 0.187504 0.364 Uiso 1 1 calc R U . . .
H87C H 0.932017 0.182462 0.172523 0.364 Uiso 1 1 calc R U . . .

loop_
_atom_site_aniso_label
_atom_site_aniso_U_11
_atom_site_aniso_U_22
_atom_site_aniso_U_33
_atom_site_aniso_U_23
_atom_site_aniso_U_13
_atom_site_aniso_U_12
Mn1 0.0132(4) 0.0238(5) 0.0116(4) -0.0018(4) 0.0007(3) -0.0007(4)
Cl1 0.079(2) 0.0256(15) 0.073(2) 0.000 0.0323(17) 0.000
C1 0.014(3) 0.021(3) 0.026(3) -0.002(3) 0.004(2) 0.004(2)
Mn2 0.0141(6) 0.0239(8) 0.0121(6) -0.0002(5) 0.0004(4) 0.0004(5)
Cu3 0.0547(9) 0.0458(10) 0.0585(10) 0.000 -0.0080(7) 0.000
N11 0.020(2) 0.017(3) 0.015(2) -0.002(2) 0.0055(19) -0.003(2)
N12 0.025(3) 0.017(3) 0.015(2) -0.001(2) 0.0010(19) -0.002(2)
C13 0.030(3) 0.019(3) 0.015(3) 0.002(2) 0.001(2) -0.003(3)
C14 0.025(3) 0.025(4) 0.013(3) -0.001(2) 0.000(2) -0.007(3)
C15 0.025(3) 0.035(4) 0.022(3) -0.015(3) 0.009(3) -0.012(3)
C16 0.069(5) 0.026(4) 0.026(4) -0.001(3) 0.007(3) -0.015(4)
C17 0.080(6) 0.048(5) 0.024(4) -0.025(3) 0.028(4) -0.038(4)
C21 0.030(3) 0.030(4) 0.007(3) -0.004(2) 0.004(2) -0.006(3)
C22 0.029(3) 0.043(4) 0.013(3) -0.006(3) 0.005(2) -0.015(3)
C23 0.037(4) 0.026(4) 0.018(3) -0.002(3) 0.008(3) -0.015(3)
C24 0.018(3) 0.035(4) 0.019(3) -0.002(3) 0.002(2) -0.006(3)
C25 0.039(4) 0.081(6) 0.021(4) -0.001(4) -0.001(3) -0.029(4)
C26 0.034(4) 0.074(6) 0.018(3) -0.002(3) 0.002(3) -0.029(4)
C27 0.016(3) 0.039(4) 0.023(3) 0.007(3) 0.004(2) 0.009(3)
O28 0.058(3) 0.040(3) 0.022(2) -0.005(2) 0.017(2) -0.015(3)
O29 0.026(2) 0.075(4) 0.006(2) 0.007(2) -0.0006(17) -0.018(2)
N31 0.016(2) 0.021(3) 0.018(2) -0.003(2) 0.0096(19) 0.004(2)
N32 0.015(2) 0.032(3) 0.019(3) -0.010(2) 0.0085(19) -0.004(2)
C33 0.015(3) 0.024(4) 0.018(3) -0.005(2) 0.003(2) -0.003(3)
C34 0.022(3) 0.016(3) 0.019(3) -0.003(2) 0.009(2) -0.001(2)
C35 0.015(3) 0.023(4) 0.027(3) -0.003(3) -0.002(2) -0.002(3)
C36 0.025(3) 0.040(4) 0.031(4) -0.023(3) 0.007(3) -0.001(3)
C37 0.022(4) 0.064(6) 0.061(5) -0.044(4) 0.012(3) -0.011(4)
C41 0.012(3) 0.027(4) 0.025(3) -0.011(3) 0.006(2) -0.004(3)
C42 0.014(3) 0.020(4) 0.044(4) -0.007(3) 0.006(3) -0.002(3)
C43 0.028(3) 0.024(4) 0.029(3) -0.013(3) 0.001(3) -0.010(3)
C44 0.011(3) 0.026(4) 0.025(3) -0.010(3) 0.003(2) -0.001(3)
C45 0.018(3) 0.028(4) 0.023(3) -0.003(3) 0.002(2) 0.006(3)
C46 0.023(3) 0.029(4) 0.024(3) -0.003(3) 0.011(2) -0.008(3)
C47 0.017(3) 0.034(4) 0.015(3) -0.003(3) -0.001(2) 0.004(3)
O48 0.017(2) 0.031(3) 0.031(2) -0.002(2) -0.0020(18) 0.000(2)
O49 0.0094(19) 0.039(3) 0.017(2) -0.0094(19) -0.0031(15) -0.0020(18)
C51 0.139(11) 0.005(5) 0.063(8) 0.000 -0.034(7) 0.000
N61 0.080(5) 0.035(4) 0.041(3) 0.000(3) -0.002(3) 0.021(3)
N62 0.054(4) 0.036(4) 0.034(3) 0.006(3) -0.010(3) 0.004(3)
C63 0.054(5) 0.057(5) 0.031(4) 0.000(3) -0.008(3) 0.023(4)
C64 0.033(4) 0.021(3) 0.034(3) -0.009(3) -0.011(3) 0.002(3)
C65 0.068(5) 0.034(4) 0.051(4) 0.012(3) 0.015(4) 0.024(4)
C66 0.105(8) 0.077(8) 0.055(6) 0.003(5) 0.001(5) 0.040(6)
C67 0.142(10) 0.064(7) 0.059(6) 0.024(5) 0.032(6) 0.046(7)
C71 0.041(4) 0.019(4) 0.032(4) -0.003(3) -0.007(3) 0.004(3)
C72 0.027(4) 0.031(4) 0.037(4) -0.011(3) -0.010(3) 0.011(3)
C73 0.029(4) 0.032(4) 0.026(3) -0.008(3) -0.013(3) 0.006(3)
C74 0.021(3) 0.022(4) 0.029(3) 0.003(3) -0.003(3) 0.003(3)
C75 0.034(4) 0.027(4) 0.038(4) -0.004(3) -0.014(3) 0.001(3)
C76 0.039(4) 0.019(4) 0.038(4) -0.008(3) -0.011(3) -0.004(3)
C77 0.038(4) 0.024(4) 0.012(3) -0.007(3) 0.003(3) 0.011(3)
O78 0.022(2) 0.023(3) 0.028(2) -0.0008(19) 0.0010(18) 0.0042(19)
O79 0.028(2) 0.038(3) 0.038(3) -0.010(2) -0.020(2) 0.010(2)
C81 0.105(9) 0.142(11) 0.095(7) -0.019(7) 0.013(7) 0.008(7)
C82 0.071(7) 0.140(10) 0.053(6) 0.001(6) 0.017(5) 0.028(6)
C83 0.071(7) 0.123(10) 0.090(7) -0.010(7) 0.002(6) 0.019(6)
C84 0.111(11) 0.204(15) 0.078(7) -0.010(9) -0.007(7) 0.019(9)
C85 0.134(13) 0.241(16) 0.055(7) 0.050(8) 0.002(7) 0.019(10)
C86 0.099(10) 0.165(12) 0.133(9) 0.052(9) 0.026(8) 0.006(8)
C87 0.23(2) 0.25(2) 0.243(18) -0.145(18) -0.066(16) 0.048(16)

loop_
_atom_type_symbol
_atom_type_description
_atom_type_scat_dispersion_real
_atom_type_scat_dispersion_imag
_atom_type_scat_source
C C 0.0033 0.0016 'International Tables Vol C Tables 4.2.6.8 and 6.1.1.4'
H H 0.0000 0.0000 'International Tables Vol C Tables 4.2.6.8 and 6.1.1.4'
N N 0.0061 0.0033 'International Tables Vol C Tables 4.2.6.8 and 6.1.1.4'
O O 0.0106 0.0060 'International Tables Vol C Tables 4.2.6.8 and 6.1.1.4'
Mn Mn 0.3368 0.7283 'International Tables Vol C Tables 4.2.6.8 and 6.1.1.4'
Cu Cu 0.3201 1.2651 'International Tables Vol C Tables 4.2.6.8 and 6.1.1.4'
Cl Cl 0.1484 0.1585 'International Tables Vol C Tables 4.2.6.8 and 6.1.1.4'

loop_
_geom_angle_atom_site_label_1
_geom_angle_atom_site_label_2
_geom_angle_atom_site_label_3
_geom_angle
_geom_angle_site_symmetry_1
_geom_angle_site_symmetry_3
_geom_angle_publ_flag
N12 Mn1 C47 82.30(17) . 1_455 ?
N12 Mn1 O48 77.78(15) . 1_455 ?
O29 Mn1 N12 158.03(19) 1_554 . ?
O29 Mn1 N32 85.84(17) 1_554 . ?
O29 Mn1 C47 96.26(17) 1_554 1_455 ?
O29 Mn1 O48 90.54(17) 1_554 1_455 ?
O29 Mn1 O49 98.91(15) 1_554 1_455 ?
N32 Mn1 N12 80.37(16) . . ?
N32 Mn1 C47 136.1(2) . 1_455 ?
N32 Mn1 O48 108.22(17) . 1_455 ?
O48 Mn1 C47 28.28(17) 1_455 1_455 ?
O49 Mn1 N12 90.38(15) 1_455 . ?
O49 Mn1 N32 164.39(17) 1_455 . ?
O49 Mn1 C47 28.89(17) 1_455 1_455 ?
O49 Mn1 O48 57.15(15) 1_455 1_455 ?
O78 Mn1 N12 91.78(16) . . ?
O78 Mn1 O29 106.60(18) . 1_554 ?
O78 Mn1 N32 95.57(18) . . ?
O78 Mn1 C47 125.02(19) . 1_455 ?
O78 Mn1 O48 151.72(16) . 1_455 ?
O78 Mn1 O49 97.27(16) . 1_455 ?
H1A C1 H1B 108.0 . . ?
N11 C1 H1A 109.3 . . ?
N11 C1 H1B 109.3 . . ?
N11 C1 N31 111.4(5) . . ?
N31 C1 H1A 109.3 . . ?
N31 C1 H1B 109.3 . . ?
O28 Mn2 O28 180.0(2) 3_557 1_554 ?
O28 Mn2 O49 89.90(16) 1_554 1_455 ?
O28 Mn2 O49 90.10(16) 3_557 1_455 ?
O28 Mn2 O49 90.10(16) 1_554 3_656 ?
O28 Mn2 O49 89.90(16) 3_557 3_656 ?
O28 Mn2 O79 93.07(19) 3_557 3_556 ?
O28 Mn2 O79 93.07(19) 1_554 . ?
O28 Mn2 O79 86.93(19) 1_554 3_556 ?
O28 Mn2 O79 86.93(19) 3_557 . ?
O49 Mn2 O49 180.00(15) 1_455 3_656 ?
O79 Mn2 O49 91.23(16) 3_556 1_455 ?
O79 Mn2 O49 88.77(16) 3_556 3_656 ?
O79 Mn2 O49 91.23(16) . 3_656 ?
O79 Mn2 O49 88.77(16) . 1_455 ?
O79 Mn2 O79 180.0 3_556 . ?
N62 Cu3 Cl1 135.24(18) 4 . ?
N62 Cu3 Cl1 135.24(18) . . ?
N62 Cu3 N62 89.5(4) . 4 ?
N12 N11 C1 119.1(4) . . ?
C15 N11 C1 129.1(5) . . ?
C15 N11 N12 111.8(5) . . ?
N11 N12 Mn1 119.0(3) . . ?
C13 N12 Mn1 134.8(4) . . ?
C13 N12 N11 105.7(4) . . ?
N12 C13 C14 110.8(5) . . ?
N12 C13 C16 120.4(5) . . ?
C14 C13 C16 128.7(5) . . ?
C13 C14 C21 129.6(6) . . ?
C15 C14 C13 104.8(5) . . ?
C15 C14 C21 125.6(5) . . ?
N11 C15 C14 106.7(5) . . ?
N11 C15 C17 121.1(6) . . ?
C14 C15 C17 131.6(5) . . ?
C13 C16 H16A 109.5 . . ?
C13 C16 H16B 109.5 . . ?
C13 C16 H16C 109.5 . . ?
H16A C16 H16B 109.5 . . ?
H16A C16 H16C 109.5 . . ?
H16B C16 H16C 109.5 . . ?
C15 C17 H17A 109.5 . . ?
C15 C17 H17B 109.5 . . ?
C15 C17 H17C 109.5 . . ?
H17A C17 H17B 109.5 . . ?
H17A C17 H17C 109.5 . . ?
H17B C17 H17C 109.5 . . ?
C22 C21 C14 123.3(5) . . ?
C22 C21 C26 117.9(5) . . ?
C26 C21 C14 118.8(5) . . ?
C21 C22 H22 119.0 . . ?
C21 C22 C23 122.0(6) . . ?
C23 C22 H22 119.0 . . ?
C22 C23 H23 119.8 . . ?
C22 C23 C24 120.4(6) . . ?
C24 C23 H23 119.8 . . ?
C23 C24 C27 120.1(5) . . ?
C25 C24 C23 118.3(6) . . ?
C25 C24 C27 121.6(6) . . ?
C24 C25 H25 119.8 . . ?
C26 C25 C24 120.4(6) . . ?
C26 C25 H25 119.8 . . ?
C21 C26 C25 121.0(6) . . ?
C21 C26 H26 119.5 . . ?
C25 C26 H26 119.5 . . ?
O28 C27 C24 116.4(6) . . ?
O28 C27 O29 125.3(6) . . ?
O29 C27 C24 118.3(6) . . ?
C27 O28 Mn2 146.6(4) . 1_556 ?
C27 O29 Mn1 124.6(4) . 1_556 ?
N32 N31 C1 116.9(4) . . ?
C35 N31 C1 132.3(5) . . ?
C35 N31 N32 110.4(4) . . ?
N31 N32 Mn1 121.3(3) . . ?
C33 N32 Mn1 127.4(4) . . ?
C33 N32 N31 105.5(4) . . ?
N32 C33 C34 110.9(5) . . ?
N32 C33 C36 120.7(5) . . ?
C34 C33 C36 128.4(5) . . ?
C33 C34 C41 128.2(5) . . ?
C35 C34 C33 105.3(5) . . ?
C35 C34 C41 126.5(5) . . ?
N31 C35 C34 107.8(5) . . ?
N31 C35 C37 122.8(5) . . ?
C34 C35 C37 129.3(5) . . ?
C33 C36 H36A 109.5 . . ?
C33 C36 H36B 109.5 . . ?
C33 C36 H36C 109.5 . . ?
H36A C36 H36B 109.5 . . ?
H36A C36 H36C 109.5 . . ?
H36B C36 H36C 109.5 . . ?
C35 C37 H37A 109.5 . . ?
C35 C37 H37B 109.5 . . ?
C35 C37 H37C 109.5 . . ?
H37A C37 H37B 109.5 . . ?
H37A C37 H37C 109.5 . . ?
H37B C37 H37C 109.5 . . ?
C42 C41 C34 121.6(6) . . ?
C42 C41 C46 117.9(5) . . ?
C46 C41 C34 120.5(5) . . ?
C41 C42 H42 119.4 . . ?
C41 C42 C43 121.1(6) . . ?
C43 C42 H42 119.4 . . ?
C42 C43 H43 120.1 . . ?
C44 C43 C42 119.8(6) . . ?
C44 C43 H43 120.1 . . ?
C43 C44 C45 120.1(5) . . ?
C43 C44 C47 120.2(6) . . ?
C45 C44 C47 119.6(6) . . ?
C44 C45 H45 119.8 . . ?
C46 C45 C44 120.5(6) . . ?
C46 C45 H45 119.8 . . ?
C41 C46 H46 119.7 . . ?
C45 C46 C41 120.6(6) . . ?
C45 C46 H46 119.7 . . ?
C44 C47 Mn1 173.6(5) . 1_655 ?
O48 C47 Mn1 64.5(3) . 1_655 ?
O48 C47 C44 120.7(6) . . ?
O48 C47 O49 120.9(5) . . ?
O49 C47 Mn1 56.5(3) . 1_655 ?
O49 C47 C44 118.5(6) . . ?
C47 O48 Mn1 87.2(4) . 1_655 ?
Mn1 O49 Mn2 106.87(16) 1_655 1_655 ?
C47 O49 Mn1 94.6(3) . 1_655 ?
C47 O49 Mn2 136.2(3) . 1_655 ?
H51A C51 H51B 108.4 . . ?
N61 C51 H51A 110.0 4 . ?
N61 C51 H51A 110.0 . . ?
N61 C51 H51B 110.0 . . ?
N61 C51 H51B 110.0 4 . ?
N61 C51 N61 108.3(11) 4 . ?
N62 N61 C51 118.5(7) . . ?
N62 N61 C65 109.9(6) . . ?
C65 N61 C51 131.3(7) . . ?
N61 N62 Cu3 123.4(5) . . ?
N61 N62 C63 105.3(6) . . ?
C63 N62 Cu3 129.3(5) . . ?
N62 C63 C64 111.8(7) . . ?
N62 C63 C66 121.9(7) . . ?
C64 C63 C66 126.1(7) . . ?
C63 C64 C71 126.4(6) . . ?
C65 C64 C63 105.9(6) . . ?
C65 C64 C71 127.6(6) . . ?
N61 C65 C67 121.5(7) . . ?
C64 C65 N61 106.9(7) . . ?
C64 C65 C67 131.5(7) . . ?
C63 C66 H66A 109.5 . . ?
C63 C66 H66B 109.5 . . ?
C63 C66 H66C 109.5 . . ?
H66A C66 H66B 109.5 . . ?
H66A C66 H66C 109.5 . . ?
H66B C66 H66C 109.5 . . ?
C65 C67 H67A 109.5 . . ?
C65 C67 H67B 109.5 . . ?
C65 C67 H67C 109.5 . . ?
H67A C67 H67B 109.5 . . ?
H67A C67 H67C 109.5 . . ?
H67B C67 H67C 109.5 . . ?
C72 C71 C64 120.6(6) . . ?
C72 C71 C76 119.9(6) . . ?
C76 C71 C64 119.4(6) . . ?
C71 C72 H72 120.0 . . ?
C71 C72 C73 119.9(6) . . ?
C73 C72 H72 120.0 . . ?
C72 C73 H73 119.5 . . ?
C74 C73 C72 121.0(6) . . ?
C74 C73 H73 119.5 . . ?
C73 C74 C75 118.1(6) . . ?
C73 C74 C77 121.4(6) . . ?
C75 C74 C77 120.5(5) . . ?
C74 C75 H75 119.0 . . ?
C76 C75 C74 122.0(6) . . ?
C76 C75 H75 119.0 . . ?
C71 C76 H76 120.5 . . ?
C75 C76 C71 119.0(6) . . ?
C75 C76 H76 120.5 . . ?
O78 C77 C74 117.4(6) . . ?
O78 C77 O79 126.1(6) . . ?
O79 C77 C74 116.4(6) . . ?
C77 O78 Mn1 130.1(4) . . ?
C77 O79 Mn2 141.3(4) . . ?
C82 C81 C87 123.2(16) . . ?
C86 C81 C82 116.9(13) . . ?
C86 C81 C87 119.4(17) . . ?
C81 C82 H82 119.4 . . ?
C83 C82 C81 121.1(12) . . ?
C83 C82 H82 119.4 . . ?
C82 C83 H83 119.1 . . ?
C84 C83 C82 121.8(15) . . ?
C84 C83 H83 119.1 . . ?
C83 C84 H84 116.9 . . ?
C85 C84 C83 126.2(18) . . ?
C85 C84 H84 116.9 . . ?
C84 C85 H85 121.3 . . ?
C84 C85 C86 117.4(15) . . ?
C86 C85 H85 121.3 . . ?
C81 C86 C85 116.6(14) . . ?
C81 C86 H86 121.7 . . ?
C85 C86 H86 121.7 . . ?
C81 C87 H87A 109.5 . . ?
C81 C87 H87B 109.5 . . ?
C81 C87 H87C 109.5 . . ?
H87A C87 H87B 109.5 . . ?
H87A C87 H87C 109.5 . . ?
H87B C87 H87C 109.5 . . ?

loop_
_geom_bond_atom_site_label_1
_geom_bond_atom_site_label_2
_geom_bond_distance
_geom_bond_site_symmetry_2
_geom_bond_publ_flag
Mn1 N12 2.345(4) . ?
Mn1 O29 2.132(4) 1_554 ?
Mn1 N32 2.240(5) . ?
Mn1 C47 2.639(6) 1_455 ?
Mn1 O48 2.385(4) 1_455 ?
Mn1 O49 2.207(4) 1_455 ?
Mn1 O78 2.076(4) . ?
Cl1 Cu3 2.203(4) . ?
C1 H1A 0.9900 . ?
C1 H1B 0.9900 . ?
C1 N11 1.435(7) . ?
C1 N31 1.471(7) . ?
Mn2 O28 2.100(4) 3_557 ?
Mn2 O28 2.100(4) 1_554 ?
Mn2 O49 2.254(4) 3_656 ?
Mn2 O49 2.254(4) 1_455 ?
Mn2 O79 2.113(4) . ?
Mn2 O79 2.113(4) 3_556 ?
Cu3 N62 1.989(6) . ?
Cu3 N62 1.989(6) 4 ?
N11 N12 1.363(6) . ?
N11 C15 1.344(7) . ?
N12 C13 1.333(7) . ?
C13 C14 1.406(8) . ?
C13 C16 1.475(8) . ?
C14 C15 1.400(8) . ?
C14 C21 1.469(7) . ?
C15 C17 1.520(9) . ?
C16 H16A 0.9800 . ?
C16 H16B 0.9800 . ?
C16 H16C 0.9800 . ?
C17 H17A 0.9800 . ?
C17 H17B 0.9800 . ?
C17 H17C 0.9800 . ?
C21 C22 1.370(8) . ?
C21 C26 1.389(8) . ?
C22 H22 0.9500 . ?
C22 C23 1.373(8) . ?
C23 H23 0.9500 . ?
C23 C24 1.391(8) . ?
C24 C25 1.386(9) . ?
C24 C27 1.499(8) . ?
C25 H25 0.9500 . ?
C25 C26 1.387(9) . ?
C26 H26 0.9500 . ?
C27 O28 1.242(7) . ?
C27 O29 1.254(7) . ?
N31 N32 1.376(6) . ?
N31 C35 1.351(7) . ?
N32 C33 1.326(7) . ?
C33 C34 1.404(8) . ?
C33 C36 1.518(8) . ?
C34 C35 1.367(8) . ?
C34 C41 1.473(7) . ?
C35 C37 1.496(8) . ?
C36 H36A 0.9800 . ?
C36 H36B 0.9800 . ?
C36 H36C 0.9800 . ?
C37 H37A 0.9800 . ?
C37 H37B 0.9800 . ?
C37 H37C 0.9800 . ?
C41 C42 1.392(8) . ?
C41 C46 1.411(8) . ?
C42 H42 0.9500 . ?
C42 C43 1.402(8) . ?
C43 H43 0.9500 . ?
C43 C44 1.373(8) . ?
C44 C45 1.388(8) . ?
C44 C47 1.486(8) . ?
C45 H45 0.9500 . ?
C45 C46 1.381(8) . ?
C46 H46 0.9500 . ?
C47 O48 1.252(7) . ?
C47 O49 1.280(7) . ?
C51 H51A 0.9900 . ?
C51 H51B 0.9900 . ?
C51 N61 1.512(11) . ?
C51 N61 1.512(11) 4 ?
N61 N62 1.329(8) . ?
N61 C65 1.403(9) . ?
N62 C63 1.351(9) . ?
C63 C64 1.364(9) . ?
C63 C66 1.525(11) . ?
C64 C65 1.347(9) . ?
C64 C71 1.494(9) . ?
C65 C67 1.524(11) . ?
C66 H66A 0.9800 . ?
C66 H66B 0.9800 . ?
C66 H66C 0.9800 . ?
C67 H67A 0.9800 . ?
C67 H67B 0.9800 . ?
C67 H67C 0.9800 . ?
C71 C72 1.381(9) . ?
C71 C76 1.387(8) . ?
C72 H72 0.9500 . ?
C72 C73 1.381(9) . ?
C73 H73 0.9500 . ?
C73 C74 1.370(8) . ?
C74 C75 1.391(9) . ?
C74 C77 1.509(8) . ?
C75 H75 0.9500 . ?
C75 C76 1.366(9) . ?
C76 H76 0.9500 . ?
C77 O78 1.245(7) . ?
C77 O79 1.261(7) . ?
C81 C82 1.390(17) . ?
C81 C86 1.404(18) . ?
C81 C87 1.493(14) . ?
C82 H82 0.9500 . ?
C82 C83 1.317(15) . ?
C83 H83 0.9500 . ?
C83 C84 1.277(17) . ?
C84 H84 0.9500 . ?
C84 C85 1.24(2) . ?
C85 H85 0.9500 . ?
C85 C86 1.51(2) . ?
C86 H86 0.9500 . ?
C87 H87A 0.9800 . ?
C87 H87B 0.9800 . ?
C87 H87C 0.9800 . ?

loop_
_geom_torsion_atom_site_label_1
_geom_torsion_atom_site_label_2
_geom_torsion_atom_site_label_3
_geom_torsion_atom_site_label_4
_geom_torsion
_geom_torsion_site_symmetry_1
_geom_torsion_site_symmetry_2
_geom_torsion_site_symmetry_3
_geom_torsion_site_symmetry_4
_geom_torsion_publ_flag
Mn1 N12 C13 C14 -173.3(4) . . . . ?
Mn1 N12 C13 C16 9.7(9) . . . . ?
Mn1 N32 C33 C34 -153.6(4) . . . . ?
Mn1 N32 C33 C36 26.7(8) . . . . ?
Mn1 C47 O49 Mn2 -120.3(5) 1_655 . . 1_655 ?
C1 N11 N12 Mn1 -9.1(6) . . . . ?
C1 N11 N12 C13 178.0(5) . . . . ?
C1 N11 C15 C14 -175.9(5) . . . . ?
C1 N11 C15 C17 11.7(10) . . . . ?
C1 N31 N32 Mn1 -19.2(6) . . . . ?
C1 N31 N32 C33 -174.2(5) . . . . ?
C1 N31 C35 C34 173.9(6) . . . . ?
C1 N31 C35 C37 -4.6(11) . . . . ?
Cu3 N62 C63 C64 -164.0(5) . . . . ?
Cu3 N62 C63 C66 20.9(12) . . . . ?
N11 C1 N31 N32 76.4(6) . . . . ?
N11 C1 N31 C35 -95.3(7) . . . . ?
N11 N12 C13 C14 -2.1(6) . . . . ?
N11 N12 C13 C16 -179.0(6) . . . . ?
N12 N11 C15 C14 1.5(7) . . . . ?
N12 N11 C15 C17 -170.9(6) . . . . ?
N12 C13 C14 C15 3.0(7) . . . . ?
N12 C13 C14 C21 -175.4(6) . . . . ?
C13 C14 C15 N11 -2.6(7) . . . . ?
C13 C14 C15 C17 168.7(7) . . . . ?
C13 C14 C21 C22 -38.0(10) . . . . ?
C13 C14 C21 C26 139.3(7) . . . . ?
C14 C21 C22 C23 176.0(6) . . . . ?
C14 C21 C26 C25 -177.8(7) . . . . ?
C15 N11 N12 Mn1 173.2(4) . . . . ?
C15 N11 N12 C13 0.3(6) . . . . ?
C15 C14 C21 C22 144.0(7) . . . . ?
C15 C14 C21 C26 -38.8(10) . . . . ?
C16 C13 C14 C15 179.6(7) . . . . ?
C16 C13 C14 C21 1.2(11) . . . . ?
C21 C14 C15 N11 175.9(6) . . . . ?
C21 C14 C15 C17 -12.9(11) . . . . ?
C21 C22 C23 C24 1.2(10) . . . . ?
C22 C21 C26 C25 -0.4(11) . . . . ?
C22 C23 C24 C25 0.4(10) . . . . ?
C22 C23 C24 C27 -179.6(6) . . . . ?
C23 C24 C25 C26 -2.0(12) . . . . ?
C23 C24 C27 O28 17.2(9) . . . . ?
C23 C24 C27 O29 -164.7(6) . . . . ?
C24 C25 C26 C21 2.1(12) . . . . ?
C24 C27 O28 Mn2 -161.0(6) . . . 1_556 ?
C24 C27 O29 Mn1 -179.7(4) . . . 1_556 ?
C25 C24 C27 O28 -162.8(7) . . . . ?
C25 C24 C27 O29 15.3(10) . . . . ?
C26 C21 C22 C23 -1.2(11) . . . . ?
C27 C24 C25 C26 178.0(7) . . . . ?
O28 C27 O29 Mn1 -1.8(9) . . . 1_556 ?
O29 C27 O28 Mn2 21.1(12) . . . 1_556 ?
N31 C1 N11 N12 -57.5(6) . . . . ?
N31 C1 N11 C15 119.7(6) . . . . ?
N31 N32 C33 C34 -0.6(7) . . . . ?
N31 N32 C33 C36 179.7(5) . . . . ?
N32 N31 C35 C34 1.8(7) . . . . ?
N32 N31 C35 C37 -176.7(6) . . . . ?
N32 C33 C34 C35 1.7(7) . . . . ?
N32 C33 C34 C41 -178.3(6) . . . . ?
C33 C34 C35 N31 -2.0(7) . . . . ?
C33 C34 C35 C37 176.3(7) . . . . ?
C33 C34 C41 C42 129.8(7) . . . . ?
C33 C34 C41 C46 -49.2(9) . . . . ?
C34 C41 C42 C43 -177.2(5) . . . . ?
C34 C41 C46 C45 177.5(5) . . . . ?
C35 N31 N32 Mn1 154.3(4) . . . . ?
C35 N31 N32 C33 -0.7(6) . . . . ?
C35 C34 C41 C42 -50.1(9) . . . . ?
C35 C34 C41 C46 130.8(7) . . . . ?
C36 C33 C34 C35 -178.6(6) . . . . ?
C36 C33 C34 C41 1.4(11) . . . . ?
C41 C34 C35 N31 177.9(6) . . . . ?
C41 C34 C35 C37 -3.7(11) . . . . ?
C41 C42 C43 C44 -0.3(9) . . . . ?
C42 C41 C46 C45 -1.6(9) . . . . ?
C42 C43 C44 C45 -1.7(9) . . . . ?
C42 C43 C44 C47 176.1(5) . . . . ?
C43 C44 C45 C46 2.0(9) . . . . ?
C43 C44 C47 O48 8.1(8) . . . . ?
C43 C44 C47 O49 -172.7(5) . . . . ?
C44 C45 C46 C41 -0.3(9) . . . . ?
C44 C47 O48 Mn1 175.8(5) . . . 1_655 ?
C44 C47 O49 Mn1 -175.5(4) . . . 1_655 ?
C44 C47 O49 Mn2 64.2(7) . . . 1_655 ?
C45 C44 C47 O48 -174.1(5) . . . . ?
C45 C44 C47 O49 5.1(8) . . . . ?
C46 C41 C42 C43 1.9(9) . . . . ?
C47 C44 C45 C46 -175.8(5) . . . . ?
O48 C47 O49 Mn1 3.7(6) . . . 1_655 ?
O48 C47 O49 Mn2 -116.7(5) . . . 1_655 ?
O49 C47 O48 Mn1 -3.4(5) . . . 1_655 ?
C51 N61 N62 Cu3 -10.6(11) . . . . ?
C51 N61 N62 C63 -176.3(8) . . . . ?
C51 N61 C65 C64 175.8(9) . . . . ?
C51 N61 C65 C67 -3.0(15) . . . . ?
N61 C51 N61 N62 60.2(11) 4 . . . ?
N61 C51 N61 C65 -113.6(10) 4 . . . ?
N61 N62 C63 C64 0.5(9) . . . . ?
N61 N62 C63 C66 -174.6(8) . . . . ?
N62 N61 C65 C64 1.6(9) . . . . ?
N62 N61 C65 C67 -177.2(8) . . . . ?
N62 C63 C64 C65 0.5(10) . . . . ?
N62 C63 C64 C71 177.5(6) . . . . ?
C63 C64 C65 N61 -1.2(9) . . . . ?
C63 C64 C65 C67 177.4(10) . . . . ?
C63 C64 C71 C72 62.7(10) . . . . ?
C63 C64 C71 C76 -114.4(8) . . . . ?
C64 C71 C72 C73 -179.4(6) . . . . ?
C64 C71 C76 C75 176.9(6) . . . . ?
C65 N61 N62 Cu3 164.4(5) . . . . ?
C65 N61 N62 C63 -1.3(9) . . . . ?
C65 C64 C71 C72 -120.9(9) . . . . ?
C65 C64 C71 C76 62.0(11) . . . . ?
C66 C63 C64 C65 175.4(9) . . . . ?
C66 C63 C64 C71 -7.6(13) . . . . ?
C71 C64 C65 N61 -178.2(7) . . . . ?
C71 C64 C65 C67 0.4(15) . . . . ?
C71 C72 C73 C74 2.7(10) . . . . ?
C72 C71 C76 C75 -0.2(11) . . . . ?
C72 C73 C74 C75 -0.5(10) . . . . ?
C72 C73 C74 C77 179.7(6) . . . . ?
C73 C74 C75 C76 -2.1(10) . . . . ?
C73 C74 C77 O78 15.7(9) . . . . ?
C73 C74 C77 O79 -164.3(6) . . . . ?
C74 C75 C76 C71 2.5(11) . . . . ?
C74 C77 O78 Mn1 -177.7(4) . . . . ?
C74 C77 O79 Mn2 -179.0(4) . . . . ?
C75 C74 C77 O78 -164.0(6) . . . . ?
C75 C74 C77 O79 15.9(9) . . . . ?
C76 C71 C72 C73 -2.3(11) . . . . ?
C77 C74 C75 C76 177.6(6) . . . . ?
O78 C77 O79 Mn2 1.0(11) . . . . ?
O79 C77 O78 Mn1 2.3(9) . . . . ?
C81 C82 C83 C84 -1(2) . . . . ?
C82 C81 C86 C85 -1(2) . . . . ?
C82 C83 C84 C85 1(3) . . . . ?
C83 C84 C85 C86 0(3) . . . . ?
C84 C85 C86 C81 0(2) . . . . ?
C86 C81 C82 C83 1(2) . . . . ?
C87 C81 C82 C83 -170.9(14) . . . . ?
C87 C81 C86 C85 171.7(14) . . . . ?

loop_
_smtbx_masks_void_nr
_smtbx_masks_void_average_x
_smtbx_masks_void_average_y
_smtbx_masks_void_average_z
_smtbx_masks_void_volume
_smtbx_masks_void_count_electrons
_smtbx_masks_void_content
1 -0.389 0.250 -0.860 684.1 0.0 '2 toluene'
2 -0.360 0.750 -0.182 684.1 0.0 '2 toluene'
3 0.500 0.000 0.000 212.8 50.2 '2 toluene'
4 0.500 0.500 0.000 212.8 50.2 '2 toluene'
